data_1517954
loop_
_publ_author_name
'Vologzhanina, Anna V.'
'Savchenkov, Anton V.'
'Dmitrienko, Artem O.'
'Korlyukov, Alexander A.'
'Bushmarinov, Ivan S.'
'Pushkin, Denis V.'
'Serezhkina, Larisa B.'

_publ_section_title
;
 Electronic Structure of Cesium Butyratouranylate(VI) as Derived from
 DFT-assisted Powder X-ray Diffraction Data.
;
_journal_issue 41
_journal_name_full 'The journal of physical chemistry. A'
_journal_page_first 9745
_journal_page_last 9752
_journal_paper_doi 10.1021/jp507386j
_journal_volume 118
_journal_year 2014
_chemical_compound_source 'see text'
_chemical_formula_moiety 'C16 H31 Cs O14 U2'
_chemical_formula_sum 'C16 H31 Cs O14 U2'
_chemical_formula_weight 1056.38
_chemical_name_systematic ?
_space_group_IT_number 14
_symmetry_cell_setting monoclinic
_symmetry_Int_Tables_number 14
_symmetry_space_group_name_Hall '-P 2ybc'
_symmetry_space_group_name_H-M 'P 1 21/c 1'
_cell_angle_alpha 90
_cell_angle_beta 88.9643(69)
_cell_angle_gamma 90
_cell_formula_units_Z 4
_cell_length_a 15.2874(13)
_cell_length_b 21.91635(83)
_cell_length_c 8.41473(32)
_cell_measurement_temperature 298
_cell_volume 2818.8(3)
_computing_cell_refinement
;
TOPAS 4.2 (Coelho, 2003; Bruker, 2009)
;
_computing_data_collection
;
Bruker XRD Commander 2.6 (Bruker, 2007)
;
_computing_data_reduction
;
TOPAS 4.2 (Coelho, 2003; Bruker, 2009)
;
_computing_molecular_graphics
;
OLEX2 1.2 (Dolomanov et al., 2009, 2)
;
_computing_publication_material
;
PLATON (Spek, 2003)
;
_computing_structure_refinement
;
TOPAS 4.2 (Coelho, 2003; Bruker, 2009)
;
_computing_structure_solution
;
FOX 1.9.7.0 (Favre-Nicolin, Cerny, 2002)
;
_diffrn_ambient_temperature 298
_diffrn_detector
;
1D linear
;
_diffrn_detector_type
;
Bruker LynxEye compound silicon strip 1D linear detector 
;
_diffrn_measurement_device_type
;
Bruker D8 Advance Vario
;
_diffrn_radiation_monochromator
;
Ge 111
;
_diffrn_radiation_probe x-ray
_diffrn_radiation_type CuK\a~1~
_diffrn_radiation_wavelength 1.540596
_diffrn_source
;
sealed X-ray tube
;
_diffrn_source_target Cu
_exptl_absorpt_coefficient_mu 42.530
_exptl_absorpt_correction_type analytical
_exptl_absorpt_process_details
;
International Tables Vol C Tables 2.3.1.20
 A(Th) = (t/cos(Th)) exp(-s/cos(Th))
refined coefficients are
 s =  35.82
 t =  0.071
;
_exptl_crystal_density_diffrn 2.489
_exptl_crystal_density_method 'Not Measured'
_exptl_crystal_F_000 1912
_pd_block_diffractogram_id 1_pow_data
_pd_char_colour white
_pd_char_particle_morphology round
_pd_meas_2theta_range_inc 0.010479
_pd_meas_2theta_range_max 77.995321
_pd_meas_2theta_range_min 5.000000
_pd_meas_number_of_points 6967
_pd_meas_scan_method cont
_pd_proc_2theta_range_inc 0.010479
_pd_proc_2theta_range_max 77.995321
_pd_proc_2theta_range_min 5.000000
_pd_proc_ls_background_function
;
9th order Chebyshev polynomial 
;
_pd_proc_ls_pref_orient_corr
;
4th order hkl dependent symmetrized spherical harmonics series (Jarvinen 1993).

The coefficients used were:

y00    1.000
y20   -0.27558
y22p   0.07759
y22m   1.90708
y40   -0.00116
y42p   0.14214
y42m  -0.05542
y44p   0.82154
y44m   0.35038

;
_pd_proc_ls_profile_function pseudo-Voigt
_pd_proc_ls_prof_R_factor 0.02979
_pd_proc_ls_prof_wR_expected 0.01424
_pd_proc_ls_prof_wR_factor 0.03895
_pd_proc_wavelength 1.540596
_pd_spec_mounting
; 
deposited on sticky tape 
;
_pd_spec_mount_mode transmission
_pd_spec_shape flat_sheet
_refine_ls_extinction_method none
_refine_ls_goodness_of_fit_all 2.734
_refine_ls_hydrogen_treatment constr
_refine_ls_matrix_type fullcycle
_refine_ls_number_constraints 0
_refine_ls_number_parameters 197
_refine_ls_number_restraints 118
_refine_ls_R_I_factor 0.0150
_refine_ls_structure_factor_coef Inet
_refine_ls_weighting_details 1/Y~i~
_refine_ls_weighting_scheme calc
_cod_data_source_file jp507386j_si_002.cif
_cod_data_source_block 1_pow
_cod_depositor_comments 'Adding full bibliography for 1517954.cif.'
_cod_original_cell_volume 2818.84(28)
_cod_original_sg_symbol_H-M 'P 21/c'
_cod_database_code 1517954

loop_
_symmetry_equiv_pos_site_id
_symmetry_equiv_pos_as_xyz
1 x,y,z
2 -x,1/2+y,1/2-z
3 -x,-y,-z
4 x,1/2-y,1/2+z

loop_
_atom_site_label
_atom_site_type_symbol
_atom_site_thermal_displace_type
_atom_site_fract_x
_atom_site_fract_y
_atom_site_fract_z
_atom_site_occupancy
_atom_site_U_iso_or_equiv
U1 U Uiso 0.11495(7) 0.40333(5) 0.7260(2) 1.000 0.034(15)
U2 U Uiso 0.18188(7) 0.75857(6) 0.55498(12) 1.000 0.034(15)
Cs1 Cs Uiso 0.0222(3) 0.61103(11) 0.7590(6) 1.000 0.025(14)
O1 O Uiso 0.1250(2) 0.40846(10) 0.5172(5) 1.000 0.044(15)
O2 O Uiso 0.1050(2) 0.39828(13) 0.9346(5) 1.000 0.044(15)
O3 O Uiso 0.1379(2) 0.50589(8) 0.7437(4) 1.000 0.044(15)
O4 O Uiso 0.26030(17) 0.45193(9) 0.7514(5) 1.000 0.044(15)
O5 O Uiso 0.20760(19) 0.30935(8) 0.7183(4) 1.000 0.044(15)
O6 O Uiso 0.06493(17) 0.29227(8) 0.7015(4) 1.000 0.044(15)
O7 O Uiso -0.04421(16) 0.38401(17) 0.7078(5) 1.000 0.044(15)
O8 O Uiso -0.00237(19) 0.48079(9) 0.7199(6) 1.000 0.044(15)
O9 O Uiso 0.1586(2) 0.83245(19) 0.4846(3) 1.000 0.044(15)
O10 O Uiso 0.2053(2) 0.68542(14) 0.6286(3) 1.000 0.044(15)
O11 O Uiso 0.0180(3) 0.7369(2) 0.5637(10) 1.000 0.044(15)
O12 O Uiso 0.1416(2) 0.71362(14) 0.3146(4) 1.000 0.044(15)
O13 O Uiso 0.3038(2) 0.80839(10) 0.7101(3) 1.000 0.044(15)
O14 O Uiso 0.3156(2) 0.74526(18) 0.9143(3) 1.000 0.044(15)
C1 C Uiso 0.2168(3) 0.50092(14) 0.7674(7) 1.000 0.127(18)
C2 C Uiso 0.2683(2) 0.55795(12) 0.8174(5) 1.000 0.127(18)
C3 C Uiso 0.3583(3) 0.54629(13) 0.8815(4) 1.000 0.127(18)
C4 C Uiso 0.4242(2) 0.5266(2) 0.7542(5) 1.000 0.127(18)
C5 C Uiso 0.1420(3) 0.27526(15) 0.7274(6) 1.000 0.127(18)
C6 C Uiso 0.1521(3) 0.21262(13) 0.8035(5) 1.000 0.127(18)
C7 C Uiso 0.2157(3) 0.20929(16) 0.9381(4) 1.000 0.127(18)
C8 C Uiso 0.3100(3) 0.2182(2) 0.8843(4) 1.000 0.127(18)
C9 C Uiso -0.0598(3) 0.43949(16) 0.7074(6) 1.000 0.127(18)
C10 C Uiso -0.1507(3) 0.46078(14) 0.6664(4) 1.000 0.127(18)
C11 C Uiso -0.2170(2) 0.45978(15) 0.8014(4) 1.000 0.127(18)
C12 C Uiso -0.3107(2) 0.46028(19) 0.7449(5) 1.000 0.127(18)
C13 C Uiso 0.3472(3) 0.78098(18) 0.8098(4) 1.000 0.127(18)
C14 C Uiso 0.4439(3) 0.79331(14) 0.8169(4) 1.000 0.127(18)
C15 C Uiso 0.4749(2) 0.85089(14) 0.7362(6) 1.000 0.127(18)
C16 C Uiso 0.5737(3) 0.85671(11) 0.7287(5) 1.000 0.127(18)
H2A H Uiso 0.27427 0.58491 0.72638 1.000 0.15(2)
H2B H Uiso 0.23463 0.57821 0.90072 1.000 0.15(2)
H3A H Uiso 0.37895 0.58375 0.92935 1.000 0.15(2)
H3B H Uiso 0.35375 0.51473 0.96204 1.000 0.15(2)
H4A H Uiso 0.43290 0.55934 0.67979 1.000 0.15(2)
H4B H Uiso 0.47852 0.51732 0.80423 1.000 0.15(2)
H4C H Uiso 0.40362 0.49116 0.69925 1.000 0.15(2)
H6A H Uiso 0.09504 0.20002 0.84352 1.000 0.15(2)
H6B H Uiso 0.17207 0.18435 0.72186 1.000 0.15(2)
H7A H Uiso 0.20037 0.24128 1.01321 1.000 0.15(2)
H7B H Uiso 0.21172 0.16995 0.99056 1.000 0.15(2)
H8A H Uiso 0.31506 0.25304 0.81561 1.000 0.15(2)
H8B H Uiso 0.34537 0.22426 0.97605 1.000 0.15(2)
H8C H Uiso 0.32956 0.18241 0.82822 1.000 0.15(2)
H10A H Uiso -0.14627 0.50239 0.62787 1.000 0.15(2)
H10B H Uiso -0.17166 0.43463 0.58229 1.000 0.15(2)
H11A H Uiso 0.00289 0.77313 0.59685 1.000 0.15(2)
H11B H Uiso -0.01752 0.72644 0.48377 1.000 0.15(2)
H11C H Uiso -0.20629 0.42363 0.86468 1.000 0.15(2)
H11D H Uiso -0.20803 0.49589 0.86576 1.000 0.15(2)
H12 H Uiso 0.10961 0.68056 0.32065 1.000 0.15(2)
H12A H Uiso -0.33953 0.42262 0.77122 1.000 0.15(2)
H12B H Uiso -0.34157 0.49359 0.79433 1.000 0.15(2)
H12C H Uiso -0.30981 0.46571 0.63172 1.000 0.15(2)
H14A H Uiso 0.45786 0.79645 0.92865 1.000 0.15(2)
H14B H Uiso 0.47376 0.75829 0.77089 1.000 0.15(2)
H15A H Uiso 0.45201 0.85138 0.62944 1.000 0.15(2)
H15B H Uiso 0.45125 0.88523 0.79578 1.000 0.15(2)
H16A H Uiso 0.60044 0.81743 0.74154 1.000 0.15(2)
H16B H Uiso 0.59217 0.87401 0.62884 1.000 0.15(2)
H16C H Uiso 0.59101 0.88311 0.81364 1.000 0.15(2)

loop_
_atom_type_symbol
_atom_type_description
_atom_type_scat_dispersion_real
_atom_type_scat_dispersion_imag
_atom_type_scat_source
C C 0.0181 0.0091 ' International Tables Vol C Tables 4.2.6.8 and 6.1.1.4'
H H 0.0000 0.0000 ' International Tables Vol C Tables 4.2.6.8 and 6.1.1.4'
Cs Cs -0.7457 7.9052 ' International Tables Vol C Tables 4.2.6.8 and 6.1.1.4'
O O 0.0492 0.0322 ' International Tables Vol C Tables 4.2.6.8 and 6.1.1.4'
U U -4.3638 13.4090 ' International Tables Vol C Tables 4.2.6.8 and 6.1.1.4'

loop_
_geom_angle_atom_site_label_1
_geom_angle_atom_site_label_2
_geom_angle_atom_site_label_3
_geom_angle
_geom_angle_site_symmetry_1
_geom_angle_site_symmetry_3
_geom_angle_publ_flag
O1 U1 O2 179.93(16) . . yes
O1 U1 O3 89.51(12) . . yes
O1 U1 O4 89.80(14) . . yes
O1 U1 O5 89.29(12) . . yes
O1 U1 O6 90.07(12) . . yes
O1 U1 O7 90.99(15) . . yes
O1 U1 O8 89.18(15) . . yes
O2 U1 O3 90.43(14) . . yes
O2 U1 O4 90.14(15) . . yes
O2 U1 O5 90.73(13) . . yes
O2 U1 O6 90.00(13) . . yes
O2 U1 O7 89.06(15) . . yes
O2 U1 O8 90.82(16) . . yes
O3 U1 O4 55.33(9) . . yes
O3 U1 O5 136.56(11) . . yes
O3 U1 O6 171.40(11) . . yes
O3 U1 O7 108.97(12) . . yes
O3 U1 O8 55.71(10) . . yes
O4 U1 O5 81.25(8) . . yes
O4 U1 O6 133.27(9) . . yes
O4 U1 O7 164.27(11) . . yes
O4 U1 O8 111.04(9) . . yes
O5 U1 O6 52.02(9) . . yes
O5 U1 O7 114.47(11) . . yes
O5 U1 O8 167.61(10) . . yes
O6 U1 O7 62.45(11) . . yes
O6 U1 O8 115.69(9) . . yes
O7 U1 O8 53.27(11) . . yes
O9 U2 O10 178.98(14) . . yes
O9 U2 O11 88.66(16) . . yes
O9 U2 O12 92.20(13) . . yes
O9 U2 O13 86.12(12) . . yes
O9 U2 O14 92.45(14) . 4_564 yes
O9 U2 O12 91.32(13) . 4_565 yes
O10 U2 O11 91.51(16) . . yes
O10 U2 O12 88.81(13) . . yes
O10 U2 O13 93.15(12) . . yes
O10 U2 O14 87.94(14) . 4_564 yes
O10 U2 O12 87.73(12) . 4_565 yes
O11 U2 O12 70.9(2) . . yes
O11 U2 O13 142.62(19) . . yes
O11 U2 O14 148.8(2) . 4_564 yes
O11 U2 O12 77.3(2) . 4_565 yes
O12 U2 O13 146.20(11) . . yes
O12 U2 O14 77.84(11) . 4_564 yes
O12 U2 O12 147.89(12) . 4_565 yes
O13 U2 O14 68.53(10) . 4_564 yes
O12 U2 O13 65.89(10) 4_565 . yes
O12 U2 O14 133.86(11) 4_565 4_564 yes
O3 Cs1 O8 45.11(9) . . yes
O3 Cs1 O10 82.49(13) . . yes
O3 Cs1 O11 132.5(2) . . yes
O1 Cs1 O3 106.80(14) 3_566 . yes
O2 Cs1 O3 110.17(14) 3_567 . yes
O3 Cs1 O9 85.90(15) . 4_565 yes
O8 Cs1 O10 122.86(16) . . yes
O8 Cs1 O11 141.6(2) . . yes
O1 Cs1 O8 72.57(13) 3_566 . yes
O2 Cs1 O8 87.17(14) 3_567 . yes
O8 Cs1 O9 123.54(17) . 4_565 yes
O10 Cs1 O11 56.47(11) . . yes
O1 Cs1 O10 113.78(16) 3_566 . yes
O2 Cs1 O10 140.59(15) 3_567 . yes
O9 Cs1 O10 56.51(10) 4_565 . yes
O1 Cs1 O11 74.34(15) 3_566 . yes
O2 Cs1 O11 116.64(17) 3_567 . yes
O9 Cs1 O11 89.43(15) 4_565 . yes
O1 Cs1 O2 98.45(15) 3_566 3_567 yes
O1 Cs1 O9 163.57(13) 3_566 4_565 yes
O2 Cs1 O9 86.44(15) 3_567 4_565 yes
U1 O1 Cs1 130.27(17) . 3_566 yes
U1 O2 Cs1 147.63(18) . 3_567 yes
U1 O3 Cs1 133.65(15) . . yes
U1 O3 C1 94.34(18) . . yes
Cs1 O3 C1 131.3(2) . . yes
U1 O4 C1 84.5(2) . . yes
U1 O5 C5 92.1(2) . . yes
U1 O6 C5 89.18(19) . . yes
U1 O7 C9 91.2(3) . . yes
U1 O8 Cs1 125.36(14) . . yes
U1 O8 C9 90.9(2) . . yes
Cs1 O8 C9 143.6(3) . . yes
U2 O9 Cs1 135.58(18) . 4_564 yes
U2 O10 Cs1 112.27(15) . . yes
U2 O11 Cs1 98.39(18) . . yes
U2 O12 U2 128.90(14) . 4_564 yes
U2 O13 C13 123.2(2) . . yes
U2 O14 C13 133.7(3) 4_565 . yes
Cs1 O11 H11A 129.00 . . no
Cs1 O11 H11B 100.00 . . no
H11A O11 H11B 108.00 . . no
U2 O11 H11B 129.00 . . no
U2 O11 H11A 95.00 . . no
U2 O12 H12 114.00 4_564 . no
U2 O12 H12 117.00 . . no
O3 C1 O4 124.8(3) . . yes
O3 C1 C2 118.7(3) . . yes
O4 C1 C2 116.5(4) . . yes
C1 C2 C3 115.7(3) . . no
C2 C3 C4 113.2(3) . . no
O6 C5 C6 116.2(4) . . yes
O5 C5 O6 124.3(3) . . yes
O5 C5 C6 118.4(4) . . yes
C5 C6 C7 115.5(3) . . no
C6 C7 C8 113.1(3) . . no
O8 C9 C10 116.1(3) . . yes
O7 C9 O8 124.6(4) . . yes
O7 C9 C10 118.8(4) . . yes
C9 C10 C11 115.6(3) . . no
C10 C11 C12 112.9(3) . . no
O13 C13 O14 124.7(4) . . yes
O13 C13 C14 118.7(3) . . yes
O14 C13 C14 116.5(3) . . yes
C13 C14 C15 115.7(3) . . no
C14 C15 C16 113.2(3) . . no
C1 C2 H2A 109.00 . . no
C1 C2 H2B 108.00 . . no
C3 C2 H2A 108.00 . . no
C3 C2 H2B 107.00 . . no
H2A C2 H2B 109.00 . . no
C2 C3 H3A 108.00 . . no
C2 C3 H3B 108.00 . . no
C4 C3 H3A 108.00 . . no
C4 C3 H3B 109.00 . . no
H3A C3 H3B 109.00 . . no
C3 C4 H4A 109.00 . . no
C3 C4 H4B 109.00 . . no
C3 C4 H4C 111.00 . . no
H4A C4 H4B 109.00 . . no
H4A C4 H4C 109.00 . . no
H4B C4 H4C 109.00 . . no
C5 C6 H6A 108.00 . . no
C5 C6 H6B 108.00 . . no
C7 C6 H6A 108.00 . . no
C7 C6 H6B 108.00 . . no
H6A C6 H6B 109.00 . . no
C6 C7 H7A 108.00 . . no
C6 C7 H7B 110.00 . . no
C8 C7 H7A 109.00 . . no
C8 C7 H7B 108.00 . . no
H7A C7 H7B 109.00 . . no
C7 C8 H8A 110.00 . . no
C7 C8 H8B 109.00 . . no
C7 C8 H8C 109.00 . . no
H8A C8 H8B 110.00 . . no
H8A C8 H8C 109.00 . . no
H8B C8 H8C 109.00 . . no
C9 C10 H10A 108.00 . . no
C9 C10 H10B 108.00 . . no
C11 C10 H10A 108.00 . . no
C11 C10 H10B 108.00 . . no
H10A C10 H10B 109.00 . . no
C10 C11 H11C 108.00 . . no
C10 C11 H11D 108.00 . . no
C12 C11 H11C 110.00 . . no
C12 C11 H11D 108.00 . . no
H11C C11 H11D 109.00 . . no
C11 C12 H12A 111.00 . . no
C11 C12 H12B 109.00 . . no
C11 C12 H12C 108.00 . . no
H12A C12 H12B 110.00 . . no
H12A C12 H12C 110.00 . . no
H12B C12 H12C 109.00 . . no
C13 C14 H14A 107.00 . . no
C13 C14 H14B 107.00 . . no
C15 C14 H14A 108.00 . . no
C15 C14 H14B 110.00 . . no
H14A C14 H14B 109.00 . . no
C14 C15 H15A 108.00 . . no
C14 C15 H15B 108.00 . . no
C16 C15 H15A 110.00 . . no
C16 C15 H15B 109.00 . . no
H15A C15 H15B 109.00 . . no
C15 C16 H16A 110.00 . . no
C15 C16 H16B 110.00 . . no
C15 C16 H16C 108.00 . . no
H16A C16 H16B 109.00 . . no
H16A C16 H16C 109.00 . . no
H16B C16 H16C 109.00 . . no

loop_
_geom_bond_atom_site_label_1
_geom_bond_atom_site_label_2
_geom_bond_distance
_geom_bond_site_symmetry_2
_geom_bond_publ_flag
U1 O1 1.765(5) . yes
U1 O2 1.763(5) . yes
U1 O3 2.280(2) . yes
U1 O4 2.477(3) . yes
U1 O5 2.500(2) . yes
U1 O6 2.561(2) . yes
U1 O7 2.477(3) . yes
U1 O8 2.471(3) . yes
U2 O9 1.763(4) . yes
U2 O10 1.758(3) . yes
U2 O11 2.550(5) . yes
U2 O12 2.342(3) . yes
U2 O13 2.541(3) . yes
U2 O14 2.345(3) 4_564 yes
U2 O12 2.340(3) 4_565 yes
Cs1 O3 2.906(4) . yes
Cs1 O8 2.899(3) . yes
Cs1 O10 3.404(5) . yes
Cs1 O11 3.212(7) . yes
Cs1 O1 3.292(6) 3_566 yes
Cs1 O2 3.208(6) 3_567 yes
Cs1 O9 3.103(5) 4_565 yes
O3 C1 1.231(6) . yes
O4 C1 1.269(4) . yes
O5 C5 1.252(5) . yes
O6 C5 1.259(5) . yes
O7 C9 1.239(5) . yes
O8 C9 1.267(5) . yes
O13 C13 1.235(5) . yes
O14 C13 1.267(5) . yes
O11 H11B 0.9000 . no
O11 H11A 0.8700 . no
O12 H12 0.8800 . no
C1 C2 1.540(5) . no
C2 C3 1.509(5) . no
C3 C4 1.520(5) . no
C5 C6 1.524(5) . no
C6 C7 1.508(6) . no
C7 C8 1.516(6) . no
C9 C10 1.512(6) . no
C10 C11 1.509(5) . no
C11 C12 1.517(4) . no
C13 C14 1.505(6) . no
C14 C15 1.506(5) . no
C15 C16 1.516(6) . no
C2 H2A 0.9700 . no
C2 H2B 0.9700 . no
C3 H3A 0.9700 . no
C3 H3B 0.9700 . no
C4 H4A 0.9600 . no
C4 H4B 0.9600 . no
C4 H4C 0.9600 . no
C6 H6A 0.9700 . no
C6 H6B 0.9700 . no
C7 H7A 0.9700 . no
C7 H7B 0.9700 . no
C8 H8A 0.9600 . no
C8 H8B 0.9600 . no
C8 H8C 0.9600 . no
C10 H10A 0.9700 . no
C10 H10B 0.9700 . no
C11 H11C 0.9700 . no
C11 H11D 0.9700 . no
C12 H12A 0.9600 . no
C12 H12B 0.9600 . no
C12 H12C 0.9600 . no
C14 H14A 0.9700 . no
C14 H14B 0.9700 . no
C15 H15A 0.9700 . no
C15 H15B 0.9700 . no
C16 H16A 0.9600 . no
C16 H16B 0.9600 . no
C16 H16C 0.9600 . no

loop_
_geom_hbond_atom_site_label_D
_geom_hbond_atom_site_label_H
_geom_hbond_atom_site_label_A
_geom_hbond_distance_DH
_geom_hbond_distance_HA
_geom_hbond_distance_DA
_geom_hbond_angle_DHA
_geom_hbond_site_symmetry_A
_geom_hbond_publ_flag
O11 H11A O6 0.8700 2.0200 2.625(8) 126.00 2_556 yes
O11 H11B O6 0.9000 1.7800 2.664(8) 167.00 3_566 yes
O12 H12 O7 0.8800 1.7500 2.616(5) 169.00 3_566 yes
C2 H2A O10 0.9700 2.5800 3.363(4) 138.00 . yes
C2 H2B O9 0.9700 2.3800 3.237(5) 147.00 4_565 yes
C4 H4C O4 0.9600 2.3900 2.993(4) 121.00 . yes
C6 H6A O11 0.9700 2.0500 2.862(7) 140.00 2_546 yes
C7 H7B O1 0.9700 2.1800 2.999(5) 141.00 4_555 yes
C7 H7B O5 0.9700 1.9700 2.394(5) 104.00 4_555 yes
C8 H8A O5 0.9600 2.2200 2.911(5) 128.00 . yes
C10 H10A O1 0.9700 2.3200 3.276(4) 167.00 3_566 yes
C11 H11C O9 0.9700 2.4800 3.448(5) 173.00 2_546 yes
C12 H12A O13 0.9600 2.5700 3.352(5) 139.00 2_546 yes

loop_
_geom_torsion_atom_site_label_1
_geom_torsion_atom_site_label_2
_geom_torsion_atom_site_label_3
_geom_torsion_atom_site_label_4
_geom_torsion
_geom_torsion_site_symmetry_1
_geom_torsion_site_symmetry_3
_geom_torsion_site_symmetry_4
_geom_torsion_publ_flag
O3 U1 O1 Cs1 -112.13(15) . . 3_566 no
O4 U1 O1 Cs1 -167.46(14) . . 3_566 no
O5 U1 O1 Cs1 111.29(14) . . 3_566 no
O6 U1 O1 Cs1 59.27(15) . . 3_566 no
O7 U1 O1 Cs1 -3.17(16) . . 3_566 no
O8 U1 O1 Cs1 -56.42(15) . . 3_566 no
O3 U1 O2 Cs1 100.3(3) . . 3_567 no
O4 U1 O2 Cs1 155.6(3) . . 3_567 no
O5 U1 O2 Cs1 -123.1(3) . . 3_567 no
O6 U1 O2 Cs1 -71.1(3) . . 3_567 no
O7 U1 O2 Cs1 -8.7(3) . . 3_567 no
O8 U1 O2 Cs1 44.6(3) . . 3_567 no
O1 U1 O3 Cs1 93.3(2) . . . no
O1 U1 O3 C1 -95.7(3) . . . no
O2 U1 O3 Cs1 -86.8(2) . . . no
O2 U1 O3 C1 84.2(3) . . . no
O4 U1 O3 Cs1 -176.6(3) . . . no
O4 U1 O3 C1 -5.7(3) . . . no
O5 U1 O3 Cs1 -178.3(2) . . . no
O5 U1 O3 C1 -7.3(4) . . . no
O7 U1 O3 Cs1 2.4(3) . . . no
O7 U1 O3 C1 173.4(3) . . . no
O8 U1 O3 Cs1 3.9(2) . . . no
O8 U1 O3 C1 174.9(4) . . . no
O1 U1 O4 C1 95.0(3) . . . no
O2 U1 O4 C1 -84.9(3) . . . no
O3 U1 O4 C1 5.5(3) . . . no
O5 U1 O4 C1 -175.7(3) . . . no
O6 U1 O4 C1 -175.1(3) . . . no
O8 U1 O4 C1 6.0(4) . . . no
O1 U1 O5 C5 -98.9(3) . . . no
O2 U1 O5 C5 81.2(3) . . . no
O3 U1 O5 C5 172.6(3) . . . no
O4 U1 O5 C5 171.2(3) . . . no
O6 U1 O5 C5 -8.3(3) . . . no
O7 U1 O5 C5 -8.1(3) . . . no
O1 U1 O6 C5 97.3(3) . . . no
O2 U1 O6 C5 -82.7(3) . . . no
O4 U1 O6 C5 7.5(4) . . . no
O5 U1 O6 C5 8.2(3) . . . no
O7 U1 O6 C5 -171.7(3) . . . no
O8 U1 O6 C5 -173.6(3) . . . no
O1 U1 O7 C9 -87.0(3) . . . no
O2 U1 O7 C9 93.0(3) . . . no
O3 U1 O7 C9 2.8(3) . . . no
O5 U1 O7 C9 -176.7(3) . . . no
O6 U1 O7 C9 -176.6(4) . . . no
O8 U1 O7 C9 1.2(3) . . . no
O1 U1 O8 Cs1 -93.5(3) . . . no
O1 U1 O8 C9 90.6(3) . . . no
O2 U1 O8 Cs1 86.5(3) . . . no
O2 U1 O8 C9 -89.4(3) . . . no
O3 U1 O8 Cs1 -3.5(2) . . . no
O3 U1 O8 C9 -179.4(4) . . . no
O4 U1 O8 Cs1 -4.0(3) . . . no
O4 U1 O8 C9 -179.9(3) . . . no
O6 U1 O8 Cs1 176.9(2) . . . no
O6 U1 O8 C9 1.0(4) . . . no
O7 U1 O8 Cs1 174.7(3) . . . no
O7 U1 O8 C9 -1.2(3) . . . no
O11 U2 O9 Cs1 -36.6(3) . . 4_564 no
O12 U2 O9 Cs1 34.3(2) . . 4_564 no
O13 U2 O9 Cs1 -179.5(2) . . 4_564 no
O14 U2 O9 Cs1 112.2(2) 4_564 . 4_564 no
O12 U2 O9 Cs1 -113.8(2) 4_565 . 4_564 no
O11 U2 O10 Cs1 -10.3(2) . . . no
O12 U2 O10 Cs1 -81.13(14) . . . no
O13 U2 O10 Cs1 132.64(13) . . . no
O14 U2 O10 Cs1 -159.01(14) 4_564 . . no
O12 U2 O10 Cs1 66.94(14) 4_565 . . no
O9 U2 O11 Cs1 -168.8(2) . . . no
O10 U2 O11 Cs1 10.2(2) . . . no
O12 U2 O11 Cs1 98.39(19) . . . no
O13 U2 O11 Cs1 -87.0(2) . . . no
O14 U2 O11 Cs1 98.7(4) 4_564 . . no
O12 U2 O11 Cs1 -77.2(2) 4_565 . . no
O9 U2 O12 U2 47.5(2) . . 4_564 no
O10 U2 O12 U2 -132.72(19) . . 4_564 no
O11 U2 O12 U2 135.3(2) . . 4_564 no
O13 U2 O12 U2 -38.8(3) . . 4_564 no
O14 U2 O12 U2 -44.57(18) 4_564 . 4_564 no
O12 U2 O12 U2 143.5(2) 4_565 . 4_564 no
O9 U2 O13 C13 172.0(3) . . . no
O10 U2 O13 C13 -7.3(3) . . . no
O11 U2 O13 C13 89.3(4) . . . no
O12 U2 O13 C13 -99.9(3) . . . no
O14 U2 O13 C13 -93.8(3) 4_564 . . no
O12 U2 O13 C13 78.8(3) 4_565 . . no
O9 U2 O14 C13 -121.9(4) . 4_564 4_564 no
O10 U2 O14 C13 59.1(4) . 4_564 4_564 no
O11 U2 O14 C13 -30.5(5) . 4_564 4_564 no
O12 U2 O14 C13 -30.2(4) . 4_564 4_564 no
O13 U2 O14 C13 153.2(4) . 4_564 4_564 no
O9 U2 O12 U2 -157.69(19) . 4_565 4_565 no
O10 U2 O12 U2 21.9(2) . 4_565 4_565 no
O11 U2 O12 U2 114.0(2) . 4_565 4_565 no
O12 U2 O12 U2 106.1(2) . 4_565 4_565 no
O13 U2 O12 U2 -72.54(17) . 4_565 4_565 no
O8 Cs1 O3 U1 -3.9(2) . . . no
O8 Cs1 O3 C1 -171.9(5) . . . no
O10 Cs1 O3 U1 -158.6(2) . . . no
O10 Cs1 O3 C1 33.4(5) . . . no
O11 Cs1 O3 U1 -129.9(3) . . . no
O11 Cs1 O3 C1 62.1(6) . . . no
O1 Cs1 O3 U1 -46.0(3) 3_566 . . no
O1 Cs1 O3 C1 146.1(4) 3_566 . . no
O2 Cs1 O3 U1 60.0(3) 3_567 . . no
O2 Cs1 O3 C1 -108.0(5) 3_567 . . no
O9 Cs1 O3 U1 144.7(2) 4_565 . . no
O9 Cs1 O3 C1 -23.3(5) 4_565 . . no
O3 Cs1 O8 U1 3.21(19) . . . no
O3 Cs1 O8 C9 176.3(7) . . . no
O10 Cs1 O8 U1 33.5(4) . . . no
O10 Cs1 O8 C9 -153.4(6) . . . no
O11 Cs1 O8 U1 109.4(3) . . . no
O11 Cs1 O8 C9 -77.5(8) . . . no
O1 Cs1 O8 U1 141.0(3) 3_566 . . no
O1 Cs1 O8 C9 -45.9(7) 3_566 . . no
O2 Cs1 O8 U1 -119.2(2) 3_567 . . no
O2 Cs1 O8 C9 53.8(7) 3_567 . . no
O9 Cs1 O8 U1 -35.4(4) 4_565 . . no
O9 Cs1 O8 C9 137.7(6) 4_565 . . no
O3 Cs1 O10 U2 164.63(15) . . . no
O8 Cs1 O10 U2 143.5(2) . . . no
O11 Cs1 O10 U2 9.8(2) . . . no
O1 Cs1 O10 U2 59.53(17) 3_566 . . no
O2 Cs1 O10 U2 -82.6(3) 3_567 . . no
O9 Cs1 O10 U2 -105.33(16) 4_565 . . no
O3 Cs1 O11 U2 -41.1(4) . . . no
O8 Cs1 O11 U2 -108.5(3) . . . no
O10 Cs1 O11 U2 -6.28(13) . . . no
O1 Cs1 O11 U2 -139.8(2) 3_566 . . no
O2 Cs1 O11 U2 128.5(2) 3_567 . . no
O9 Cs1 O11 U2 42.8(2) 4_565 . . no
O3 Cs1 O1 U1 -72.27(19) . 3_566 3_566 no
O8 Cs1 O1 U1 -102.09(18) . 3_566 3_566 no
O10 Cs1 O1 U1 16.8(2) . 3_566 3_566 no
O11 Cs1 O1 U1 58.2(2) . 3_566 3_566 no
O3 Cs1 O2 U1 59.5(3) . 3_567 3_567 no
O8 Cs1 O2 U1 99.0(3) . 3_567 3_567 no
O10 Cs1 O2 U1 -43.7(4) . 3_567 3_567 no
O11 Cs1 O2 U1 -112.4(3) . 3_567 3_567 no
O3 Cs1 O9 U2 163.1(2) . 4_565 4_565 no
O8 Cs1 O9 U2 -170.6(2) . 4_565 4_565 no
O10 Cs1 O9 U2 79.4(2) . 4_565 4_565 no
O11 Cs1 O9 U2 30.4(3) . 4_565 4_565 no
U1 O3 C1 O4 11.1(6) . . . no
U1 O3 C1 C2 -170.0(4) . . . no
Cs1 O3 C1 O4 -177.6(4) . . . no
Cs1 O3 C1 C2 1.3(7) . . . no
U1 O4 C1 O3 -10.2(6) . . . no
U1 O4 C1 C2 170.9(4) . . . no
U1 O5 C5 O6 16.2(5) . . . no
U1 O5 C5 C6 -151.9(4) . . . no
U1 O6 C5 O5 -15.8(5) . . . no
U1 O6 C5 C6 152.6(4) . . . no
U1 O7 C9 O8 -2.4(6) . . . no
U1 O7 C9 C10 168.5(4) . . . no
U1 O8 C9 O7 2.4(6) . . . no
U1 O8 C9 C10 -168.8(4) . . . no
Cs1 O8 C9 O7 -172.0(5) . . . no
Cs1 O8 C9 C10 16.9(9) . . . no
U2 O13 C13 O14 -43.9(5) . . . no
U2 O13 C13 C14 140.3(3) . . . no
U2 O14 C13 O13 -31.5(6) 4_565 . . no
U2 O14 C13 C14 144.4(3) 4_565 . . no
O3 C1 C2 C3 166.1(4) . . . no
O4 C1 C2 C3 -15.0(6) . . . no
C1 C2 C3 C4 71.8(4) . . . no
O5 C5 C6 C7 34.1(6) . . . no
O6 C5 C6 C7 -135.0(4) . . . no
C5 C6 C7 C8 -68.3(5) . . . no
O7 C9 C10 C11 82.9(5) . . . no
O8 C9 C10 C11 -105.4(5) . . . no
C9 C10 C11 C12 -160.4(3) . . . no
O13 C13 C14 C15 17.5(5) . . . no
O14 C13 C14 C15 -158.6(4) . . . no
C13 C14 C15 C16 -172.5(3) . . . no
